data_2236301
loop_
_publ_author_name
'Asiri, Abdullah M.'
'Abo-Dya, Nader E.'
'Arshad, Muhammad Nadeem'
'Alamry, Khalid A.'
'Shafiq, Muhammad'

_publ_section_title
;
 1-(1<i>H</i>-1,2,3-Benzotriazol-1-yl)-2-(4-methoxyphenyl)ethanone
;
_journal_coeditor_code HB6975
_journal_issue 11
_journal_name_full 'Acta Crystallographica Section E'
_journal_page_first o3221
_journal_paper_doi 10.1107/S1600536812043759
_journal_volume 68
_journal_year 2012
_chemical_formula_iupac 'C15 H13 N3 O2'
_chemical_formula_moiety 'C15 H13 N3 O2'
_chemical_formula_sum 'C15 H13 N3 O2'
_chemical_formula_weight 267.28
_chemical_name_systematic
;
1-(1<i>H</i>-1,2,3-Benzotriazol-1-yl)-2-(4-methoxyphenyl)ethanone
;
_space_group_IT_number 14
_symmetry_cell_setting monoclinic
_symmetry_space_group_name_Hall '-P 2ybc'
_symmetry_space_group_name_H-M 'P 1 21/c 1'
_atom_sites_solution_hydrogens geom
_atom_sites_solution_primary direct
_atom_sites_solution_secondary difmap
_audit_creation_method SHELXL-97
_cell_angle_alpha 90.00
_cell_angle_beta 98.552(2)
_cell_angle_gamma 90.00
_cell_formula_units_Z 4
_cell_length_a 5.42090(10)
_cell_length_b 24.4894(5)
_cell_length_c 10.0555(2)
_cell_measurement_reflns_used 3661
_cell_measurement_temperature 296(2)
_cell_measurement_theta_max 76.00
_cell_measurement_theta_min 4.44
_cell_volume 1320.07(5)
_computing_cell_refinement 'CrysAlis PRO (Agilent, 2012)'
_computing_data_collection 'CrysAlis PRO (Agilent, 2012)'
_computing_data_reduction 'CrysAlis PRO (Agilent, 2012)'
_computing_molecular_graphics 'PLATON (Spek, 2009)'
_computing_publication_material
;
WinGX (Farrugia, 1999) and X-SEED (Barbour, 2001)
;
_computing_structure_refinement 'SHELXL97 (Sheldrick, 2008)'
_computing_structure_solution 'SHELXS97 (Sheldrick, 2008)'
_diffrn_ambient_temperature 296(2)
_diffrn_measured_fraction_theta_full 0.991
_diffrn_measured_fraction_theta_max 0.979
_diffrn_measurement_device_type 'Agilent SuperNova (Dual, Cu at zero, Atlas CCD)'
_diffrn_measurement_method '\w scans'
_diffrn_radiation_monochromator mirror
_diffrn_radiation_source 'SuperNova (Cu) X-ray Source'
_diffrn_radiation_type CuK\a
_diffrn_radiation_wavelength 1.54184
_diffrn_reflns_av_R_equivalents 0.0189
_diffrn_reflns_av_sigmaI/netI 0.0200
_diffrn_reflns_limit_h_max 4
_diffrn_reflns_limit_h_min -6
_diffrn_reflns_limit_k_max 30
_diffrn_reflns_limit_k_min -29
_diffrn_reflns_limit_l_max 12
_diffrn_reflns_limit_l_min -12
_diffrn_reflns_number 6122
_diffrn_reflns_theta_full 66.50
_diffrn_reflns_theta_max 76.19
_diffrn_reflns_theta_min 4.80
_diffrn_standards_number 0
_exptl_absorpt_coefficient_mu 0.753
_exptl_absorpt_correction_T_max 0.8891
_exptl_absorpt_correction_T_min 0.7839
_exptl_absorpt_correction_type multi-scan
_exptl_absorpt_process_details '(CrysAlis PRO; Agilent, 2012)'
_exptl_crystal_colour colorless
_exptl_crystal_density_diffrn 1.345
_exptl_crystal_density_method 'not measured'
_exptl_crystal_description prismatic
_exptl_crystal_F_000 560
_exptl_crystal_size_max 0.34
_exptl_crystal_size_mid 0.17
_exptl_crystal_size_min 0.16
_refine_diff_density_max 0.137
_refine_diff_density_min -0.163
_refine_ls_extinction_method none
_refine_ls_goodness_of_fit_ref 1.077
_refine_ls_hydrogen_treatment constr
_refine_ls_matrix_type full
_refine_ls_number_parameters 182
_refine_ls_number_reflns 2707
_refine_ls_number_restraints 0
_refine_ls_restrained_S_all 1.077
_refine_ls_R_factor_all 0.0447
_refine_ls_R_factor_gt 0.0391
_refine_ls_shift/su_max 0.000
_refine_ls_shift/su_mean 0.000
_refine_ls_structure_factor_coef Fsqd
_refine_ls_weighting_details 'calc w=1/[\s^2^(Fo^2^)+(0.0527P)^2^+0.1534P] where P=(Fo^2^+2Fc^2^)/3'
_refine_ls_weighting_scheme calc
_refine_ls_wR_factor_gt 0.1037
_refine_ls_wR_factor_ref 0.1090
_reflns_number_gt 2340
_reflns_number_total 2707
_reflns_threshold_expression I>2\s(I)
_cod_data_source_file hb6975.cif
_cod_data_source_block I
_cod_original_cell_volume 1320.07(4)
_cod_original_sg_symbol_H-M 'P 21/c'
_cod_database_code 2236301
_cod_database_fobs_code 2236301

loop_
_symmetry_equiv_pos_as_xyz
'x, y, z'
'-x, y+1/2, -z+1/2'
'-x, -y, -z'
'x, -y-1/2, z-1/2'

loop_
_atom_site_type_symbol
_atom_site_label
_atom_site_fract_x
_atom_site_fract_y
_atom_site_fract_z
_atom_site_U_iso_or_equiv
_atom_site_adp_type
_atom_site_calc_flag
_atom_site_refinement_flags
_atom_site_occupancy
_atom_site_symmetry_multiplicity
O O1 0.2197(2) 0.47488(5) 0.37631(10) 0.0750(3) Uani d . 1 1
O O2 0.5718(2) 0.24790(4) 0.49538(12) 0.0737(3) Uani d . 1 1
N N1 0.17264(19) 0.52715(4) 0.19212(9) 0.0463(2) Uani d . 1 1
N N2 0.2345(2) 0.54066(5) 0.06808(11) 0.0581(3) Uani d . 1 1
N N3 0.1096(2) 0.58305(5) 0.02364(12) 0.0640(3) Uani d . 1 1
C C1 -0.0418(2) 0.59893(5) 0.11725(13) 0.0517(3) Uani d . 1 1
C C2 -0.2135(3) 0.64152(6) 0.11304(15) 0.0647(4) Uani d . 1 1
H H2 -0.2396 0.6657 0.0410 0.078 Uiso calc R 1 1
C C3 -0.3418(3) 0.64602(7) 0.21992(16) 0.0680(4) Uani d . 1 1
H H3 -0.4572 0.6741 0.2207 0.082 Uiso calc R 1 1
C C4 -0.3036(3) 0.60952(6) 0.32785(15) 0.0639(4) Uani d . 1 1
H H4 -0.3955 0.6139 0.3982 0.077 Uiso calc R 1 1
C C5 -0.1351(3) 0.56739(6) 0.33368(13) 0.0538(3) Uani d . 1 1
H H5 -0.1104 0.5431 0.4056 0.065 Uiso calc R 1 1
C C6 -0.0036(2) 0.56326(5) 0.22524(11) 0.0445(3) Uani d . 1 1
C C7 0.2792(2) 0.48237(5) 0.26753(12) 0.0482(3) Uani d . 1 1
C C8 0.4576(2) 0.44711(5) 0.20553(13) 0.0522(3) Uani d . 1 1
H H8A 0.6154 0.4661 0.2081 0.063 Uiso calc R 1 1
H H8B 0.3910 0.4401 0.1122 0.063 Uiso calc R 1 1
C C9 0.5001(2) 0.39358(5) 0.28009(12) 0.0463(3) Uani d . 1 1
C C10 0.7140(2) 0.38340(6) 0.36909(14) 0.0553(3) Uani d . 1 1
H H10 0.8398 0.4096 0.3802 0.066 Uiso calc R 1 1
C C11 0.7477(2) 0.33526(6) 0.44275(14) 0.0559(3) Uani d . 1 1
H H11 0.8941 0.3294 0.5020 0.067 Uiso calc R 1 1
C C12 0.5628(2) 0.29645(5) 0.42717(13) 0.0501(3) Uani d . 1 1
C C13 0.3460(2) 0.30573(6) 0.33780(14) 0.0548(3) Uani d . 1 1
H H13 0.2207 0.2795 0.3265 0.066 Uiso calc R 1 1
C C14 0.3161(2) 0.35371(5) 0.26571(13) 0.0515(3) Uani d . 1 1
H H14 0.1698 0.3595 0.2063 0.062 Uiso calc R 1 1
C C15 0.7849(3) 0.23650(8) 0.59061(19) 0.0839(5) Uani d . 1 1
H H15A 0.9308 0.2370 0.5469 0.126 Uiso calc R 1 1
H H15B 0.7676 0.2011 0.6293 0.126 Uiso calc R 1 1
H H15C 0.8010 0.2637 0.6602 0.126 Uiso calc R 1 1

loop_
_atom_site_aniso_label
_atom_site_aniso_U_11
_atom_site_aniso_U_22
_atom_site_aniso_U_33
_atom_site_aniso_U_12
_atom_site_aniso_U_13
_atom_site_aniso_U_23
O1 0.1114(9) 0.0677(7) 0.0547(6) 0.0257(6) 0.0415(6) 0.0192(5)
O2 0.0810(7) 0.0529(6) 0.0814(7) -0.0002(5) -0.0071(6) 0.0172(5)
N1 0.0552(5) 0.0463(5) 0.0402(5) -0.0011(4) 0.0166(4) 0.0041(4)
N2 0.0705(7) 0.0606(7) 0.0485(6) 0.0056(5) 0.0264(5) 0.0127(5)
N3 0.0781(8) 0.0648(7) 0.0534(6) 0.0118(6) 0.0244(6) 0.0174(5)
C1 0.0591(7) 0.0498(7) 0.0473(6) -0.0008(5) 0.0118(5) 0.0039(5)
C2 0.0755(9) 0.0577(8) 0.0610(8) 0.0103(7) 0.0102(7) 0.0080(7)
C3 0.0720(9) 0.0591(9) 0.0735(10) 0.0127(7) 0.0128(7) -0.0067(7)
C4 0.0719(9) 0.0647(9) 0.0591(8) 0.0034(7) 0.0230(7) -0.0109(7)
C5 0.0671(8) 0.0536(7) 0.0432(6) -0.0022(6) 0.0168(6) -0.0032(5)
C6 0.0509(6) 0.0425(6) 0.0409(6) -0.0059(5) 0.0092(5) -0.0029(5)
C7 0.0583(7) 0.0450(6) 0.0438(6) -0.0031(5) 0.0160(5) 0.0044(5)
C8 0.0561(7) 0.0517(7) 0.0525(7) -0.0008(5) 0.0203(5) 0.0058(5)
C9 0.0460(6) 0.0478(6) 0.0475(6) 0.0016(5) 0.0149(5) 0.0007(5)
C10 0.0427(6) 0.0570(8) 0.0664(8) -0.0075(5) 0.0089(5) 0.0013(6)
C11 0.0431(6) 0.0616(8) 0.0608(8) 0.0038(5) 0.0007(5) 0.0016(6)
C12 0.0540(6) 0.0449(6) 0.0513(7) 0.0041(5) 0.0075(5) -0.0001(5)
C13 0.0527(7) 0.0493(7) 0.0603(7) -0.0088(5) 0.0008(6) 0.0007(6)
C14 0.0473(6) 0.0539(7) 0.0514(6) -0.0020(5) 0.0011(5) 0.0014(5)
C15 0.0787(10) 0.0842(12) 0.0863(11) 0.0217(9) 0.0046(9) 0.0308(10)

loop_
_atom_type_symbol
_atom_type_description
_atom_type_scat_dispersion_real
_atom_type_scat_dispersion_imag
_atom_type_scat_source
C C 0.0033 0.0016 'International Tables Vol C Tables 4.2.6.8 and 6.1.1.4'
H H 0.0000 0.0000 'International Tables Vol C Tables 4.2.6.8 and 6.1.1.4'
N N 0.0061 0.0033 'International Tables Vol C Tables 4.2.6.8 and 6.1.1.4'
O O 0.0106 0.0060 'International Tables Vol C Tables 4.2.6.8 and 6.1.1.4'

loop_
_geom_angle_atom_site_label_1
_geom_angle_atom_site_label_2
_geom_angle_atom_site_label_3
_geom_angle
C12 O2 C15 118.34(13)
C6 N1 N2 109.58(10)
C6 N1 C7 127.83(10)
N2 N1 C7 122.59(10)
N3 N2 N1 108.80(10)
N2 N3 C1 108.91(10)
C6 C1 N3 108.63(11)
C6 C1 C2 121.12(12)
N3 C1 C2 130.24(12)
C3 C2 C1 116.83(13)
C3 C2 H2 121.6
C1 C2 H2 121.6
C2 C3 C4 121.63(14)
C2 C3 H3 119.2
C4 C3 H3 119.2
C5 C4 C3 122.31(13)
C5 C4 H4 118.8
C3 C4 H4 118.8
C4 C5 C6 115.84(13)
C4 C5 H5 122.1
C6 C5 H5 122.1
N1 C6 C1 104.08(10)
N1 C6 C5 133.61(12)
C1 C6 C5 122.28(12)
O1 C7 N1 117.76(11)
O1 C7 C8 124.65(12)
N1 C7 C8 117.59(10)
C7 C8 C9 110.69(10)
C7 C8 H8A 109.5
C9 C8 H8A 109.5
C7 C8 H8B 109.5
C9 C8 H8B 109.5
H8A C8 H8B 108.1
C10 C9 C14 117.56(12)
C10 C9 C8 122.04(11)
C14 C9 C8 120.32(11)
C9 C10 C11 122.05(12)
C9 C10 H10 119.0
C11 C10 H10 119.0
C12 C11 C10 119.37(12)
C12 C11 H11 120.3
C10 C11 H11 120.3
O2 C12 C11 124.94(12)
O2 C12 C13 115.46(12)
C11 C12 C13 119.60(12)
C14 C13 C12 120.17(12)
C14 C13 H13 119.9
C12 C13 H13 119.9
C13 C14 C9 121.25(12)
C13 C14 H14 119.4
C9 C14 H14 119.4
O2 C15 H15A 109.5
O2 C15 H15B 109.5
H15A C15 H15B 109.5
O2 C15 H15C 109.5
H15A C15 H15C 109.5
H15B C15 H15C 109.5

loop_
_geom_bond_atom_site_label_1
_geom_bond_atom_site_label_2
_geom_bond_distance
O1 C7 1.1997(14)
O2 C12 1.3700(16)
O2 C15 1.414(2)
N1 C6 1.3785(16)
N1 N2 1.3792(13)
N1 C7 1.4075(16)
N2 N3 1.2829(16)
N3 C1 1.3928(17)
C1 C6 1.3849(17)
C1 C2 1.394(2)
C2 C3 1.368(2)
C2 H2 0.9300
C3 C4 1.398(2)
C3 H3 0.9300
C4 C5 1.373(2)
C4 H4 0.9300
C5 C6 1.3924(17)
C5 H5 0.9300
C7 C8 1.4997(18)
C8 C9 1.5106(17)
C8 H8A 0.9700
C8 H8B 0.9700
C9 C10 1.3783(18)
C9 C14 1.3879(17)
C10 C11 1.3898(19)
C10 H10 0.9300
C11 C12 1.3732(18)
C11 H11 0.9300
C12 C13 1.3878(18)
C13 C14 1.3775(18)
C13 H13 0.9300
C14 H14 0.9300
C15 H15A 0.9600
C15 H15B 0.9600
C15 H15C 0.9600

loop_
_geom_hbond_atom_site_label_D
_geom_hbond_atom_site_label_H
_geom_hbond_atom_site_label_A
_geom_hbond_site_symmetry_A
_geom_hbond_distance_DH
_geom_hbond_distance_HA
_geom_hbond_distance_DA
_geom_hbond_angle_DHA
C5 H5 O1 3_566 0.93 2.40 3.1912(16) 143

loop_
_geom_torsion_atom_site_label_1
_geom_torsion_atom_site_label_2
_geom_torsion_atom_site_label_3
_geom_torsion_atom_site_label_4
_geom_torsion
C6 N1 N2 N3 0.65(15)
C7 N1 N2 N3 -179.84(12)
N1 N2 N3 C1 -0.39(16)
N2 N3 C1 C6 0.00(16)
N2 N3 C1 C2 -178.46(15)
C6 C1 C2 C3 -0.3(2)
N3 C1 C2 C3 178.03(15)
C1 C2 C3 C4 -0.3(2)
C2 C3 C4 C5 0.4(3)
C3 C4 C5 C6 0.1(2)
N2 N1 C6 C1 -0.62(13)
C7 N1 C6 C1 179.91(12)
N2 N1 C6 C5 177.24(13)
C7 N1 C6 C5 -2.2(2)
N3 C1 C6 N1 0.38(14)
C2 C1 C6 N1 179.01(13)
N3 C1 C6 C5 -177.78(12)
C2 C1 C6 C5 0.8(2)
C4 C5 C6 N1 -178.29(13)
C4 C5 C6 C1 -0.75(19)
C6 N1 C7 O1 -2.9(2)
N2 N1 C7 O1 177.64(13)
C6 N1 C7 C8 176.55(11)
N2 N1 C7 C8 -2.87(17)
O1 C7 C8 C9 14.73(19)
N1 C7 C8 C9 -164.72(11)
C7 C8 C9 C10 -103.08(14)
C7 C8 C9 C14 73.62(15)
C14 C9 C10 C11 -0.1(2)
C8 C9 C10 C11 176.70(12)
C9 C10 C11 C12 -0.1(2)
C15 O2 C12 C11 0.8(2)
C15 O2 C12 C13 -178.41(14)
C10 C11 C12 O2 -178.87(13)
C10 C11 C12 C13 0.3(2)
O2 C12 C13 C14 178.92(12)
C11 C12 C13 C14 -0.3(2)
C12 C13 C14 C9 0.1(2)
C10 C9 C14 C13 0.06(19)
C8 C9 C14 C13 -176.78(12)

loop_
_cod_related_entry_id
_cod_related_entry_database
_cod_related_entry_code
1 ChemSpider 3017393
